data_4323104
loop_
_publ_author_name
'Kurt D. Benkstein'
'Joseph T. Hupp'
'Charlotte L. Stern'

_publ_contact_author
;
    Joseph T. Hupp
Department of Chemistry
Northwestern University
 2145 Sheridan Road
Evanston, IL 60208
;
_publ_contact_author_email ' jthupp@chem.nwu.edu '
_publ_contact_author_fax ' (847) 491-7713 '
_publ_contact_author_phone '(847) 491-3504 '
_publ_section_title
;
 Synthesis and Characterization of Molecular Rectangles Based upon Rhenium
 Thiolate Dimers
;
_journal_name_full 'Inorganic Chemistry'
_journal_page_first 5404
_journal_page_last 5405
_journal_paper_doi 10.1021/ic980513v
_journal_volume 37
_journal_year 1998
_chemical_formula_sum 'C38 H50 N4 O12 Re4 S4'
_chemical_formula_weight 1627.90
_space_group_IT_number 14
_symmetry_cell_setting monoclinic
_symmetry_Int_Tables_number 14
_symmetry_space_group_name_Hall '-P 2yn'
_symmetry_space_group_name_H-M 'P 1 21/n 1'
_audit_creation_date 1998-04-29
_audit_creation_method 'by teXsan v1.7'
_audit_update_record
;
?
;
_cell_angle_alpha 90
_cell_angle_beta 109.026(2)
_cell_angle_gamma 90
_cell_formula_units_Z 2
_cell_length_a 15.024(1)
_cell_length_b 11.248(1)
_cell_length_c 15.730(1)
_cell_measurement_reflns_used 0
_cell_measurement_temperature 273.2
_cell_measurement_theta_max 0.0
_cell_measurement_theta_min 0.0
_cell_volume 2513.0(3)
_computing_cell_refinement 'MSC/AFC Diffractometer Control'
_computing_data_collection 'MSC/AFC Diffractometer Control'
_computing_data_reduction 'teXsan (MSC, 1995)'
_computing_publication_material 'teXsan (MSC, 1995)'
_computing_structure_refinement 'teXsan (MSC, 1995)'
_computing_structure_solution
;
SHELXS86 (Sheldrick, 1985)
;
_diffrn_ambient_temperature 273.2
_diffrn_measurement_device 'Siemens Smart CCD System'
_diffrn_orient_matrix_UB_11 0.00000
_diffrn_orient_matrix_UB_12 0.00000
_diffrn_orient_matrix_UB_13 0.00000
_diffrn_orient_matrix_UB_21 0.00000
_diffrn_orient_matrix_UB_22 0.00000
_diffrn_orient_matrix_UB_23 0.00000
_diffrn_orient_matrix_UB_31 0.00000
_diffrn_orient_matrix_UB_32 0.00000
_diffrn_orient_matrix_UB_33 0.00000
_diffrn_radiation_detector 'scintillation counter'
_diffrn_radiation_monochromator graphite
_diffrn_radiation_source 'X-ray tube'
_diffrn_radiation_type 'Mo K\a'
_diffrn_radiation_wavelength 0.7107
_diffrn_reflns_av_R_equivalents 0.11396
_diffrn_reflns_av_sigmaI/netI 0.180
_diffrn_reflns_limit_h_max 20
_diffrn_reflns_limit_h_min -9
_diffrn_reflns_limit_k_max 13
_diffrn_reflns_limit_k_min -14
_diffrn_reflns_limit_l_max 12
_diffrn_reflns_limit_l_min -21
_diffrn_reflns_number 16220
_diffrn_reflns_reduction_process 'Lp corrections applied'
_diffrn_reflns_theta_max 29.73
_diffrn_reflns_theta_min 1.42
_diffrn_standards_decay_% 0.00
_diffrn_standards_interval_count 0
_diffrn_standards_number 0
_exptl_absorpt_coefficient_mu 9.831
_exptl_absorpt_correction_type none
_exptl_crystal_colour red
_exptl_crystal_density_diffrn 2.151
_exptl_crystal_density_meas ?
_exptl_crystal_description prismatic
_exptl_crystal_F_000 1532.00
_exptl_crystal_size_max 0.12
_exptl_crystal_size_mid 0.08
_exptl_crystal_size_min 0.06
_refine_diff_density_max 1.79
_refine_diff_density_min -1.59
_refine_ls_extinction_method none
_refine_ls_goodness_of_fit_all 1.932
_refine_ls_goodness_of_fit_obs 1.932
_refine_ls_hydrogen_treatment noref
_refine_ls_matrix_type full
_refine_ls_number_constraints 0
_refine_ls_number_parameters 245
_refine_ls_number_reflns 2625
_refine_ls_number_restraints 0
_refine_ls_R_factor_all 0.0722
_refine_ls_R_factor_obs 0.0722
_refine_ls_shift/esd_max 0.0672
_refine_ls_shift/esd_mean 0.0099
_refine_ls_structure_factor_coef F
_refine_ls_weighting_details 'w = 1/[\s^2^(Fo)]'
_refine_ls_weighting_scheme calc
_refine_ls_wR_factor_all 0.0622
_refine_ls_wR_factor_obs 0.0622
_reflns_number_observed 2625
_reflns_number_total 8800
_reflns_observed_criterion >3.00\s(I)
_cod_data_source_file ic980513v_2.cif
_cod_data_source_block Rectangle2
_cod_depositor_comments
;
The following automatic conversions were performed:

'_exptl_crystal_density_meas' value 'not measured' was changed to '?'
- the value is perceived as not measured.

Automatic conversion script
Id: cif_fix_values 3008 2015-01-20 13:52:24Z robertas 

The following automatic conversions were performed:

'_refine_ls_weighting_scheme' value 'w = 1/[\s^2^(Fo)]' was changed
to 'calc'. New tag '_refine_ls_weighting_details' was created. The
value of the new tag was set to 'w = 1/[\s^2^(Fo)]'.

Automatic conversion script
Id: cif_fix_values 3143 2015-03-26 13:38:13Z robertas 
;
_cod_original_cell_volume 2512.9(2)
_cod_original_sg_symbol_H-M 'P 21/n '
_cod_original_formula_sum 'C38 H50 N4 O12 S4 Re4 '
_cod_database_code 4323104

loop_
_symmetry_equiv_pos_as_xyz
'   +x,   +y,   +z'
1/2-x,1/2+y,1/2-z
'   -x,   -y,   -z'
1/2+x,1/2-y,1/2+z

loop_
_atom_site_aniso_label
_atom_site_aniso_U_11
_atom_site_aniso_U_22
_atom_site_aniso_U_33
_atom_site_aniso_U_12
_atom_site_aniso_U_13
_atom_site_aniso_U_23
Re(1) 0.039(1) 0.056(1) 0.040(1) 0.007(1) 0.015(1) 0.003(1)
Re(2) 0.031(1) 0.054(1) 0.037(1) 0.004(1) 0.006(1) -0.001(1)
S(1) 0.043(4) 0.05(1) 0.04(1) 0.009(3) 0.006(4) -0.008(4)
S(2) 0.028(4) 0.06(1) 0.039(4) 0.006(4) 0.003(3) 0.002(4)
O(1) 0.06(1) 0.10(2) 0.11(2) 0.03(1) 0.06(1) 0.02(1)
O(2) 0.07(1) 0.05(1) 0.06(1) 0.03(1) 0.02(1) 0.00(1)
O(3) 0.12(2) 0.10(2) 0.04(1) 0.03(1) 0.01(1) -0.02(1)
O(4) 0.03(1) 0.10(2) 0.08(2) 0.01(1) 0.01(1) 0.00(1)
O(5) 0.03(1) 0.08(2) 0.05(1) 0.00(1) -0.01(1) 0.00(1)
O(6) 0.05(1) 0.06(1) 0.08(1) 0.02(1) 0.02(1) 0.00(1)
N(1) 0.02(1) 0.05(2) 0.05(1) 0.02(1) 0.00(1) 0.03(1)
N(2) 0.04(1) 0.04(1) 0.03(1) -0.01(1) 0.00(1) 0.00(1)
C(1) 0.08(2) 0.03(2) 0.06(2) 0.03(2) 0.03(2) 0.03(1)
C(2) 0.04(2) 0.07(3) 0.07(2) 0.03(2) 0.00(2) -0.04(2)
C(4) 0.03(2) 0.02(2) 0.08(2) 0.01(1) -0.01(2) -0.01(1)
C(5) 0.02(2) 0.11(3) 0.04(2) 0.01(2) -0.01(1) -0.02(2)
C(7) 0.08(2) 0.07(2) 0.07(2) -0.04(2) 0.02(2) 0.00(2)
C(8) 0.12(3) 0.08(3) 0.10(3) 0.00(2) 0.03(3) 0.02(2)
C(9) 0.08(3) 0.18(4) 0.07(2) 0.02(3) 0.02(2) -0.03(3)
C(11) 0.06(2) 0.14(3) 0.10(3) 0.06(2) 0.04(2) 0.00(2)
C(12) 0.07(2) 0.10(3) 0.12(3) 0.04(2) 0.05(2) -0.02(2)
C(13) 0.02(1) 0.04(2) 0.05(2) 0.01(1) 0.00(1) 0.01(1)
C(15) 0.03(2) 0.03(2) 0.04(2) -0.01(1) 0.00(1) -0.03(1)
C(16) 0.04(2) 0.06(2) 0.03(2) 0.00(1) 0.01(1) -0.01(1)

loop_
_atom_site_label
_atom_site_fract_x
_atom_site_fract_y
_atom_site_fract_z
_atom_site_U_iso_or_equiv
_atom_site_occupancy
_atom_site_refinement_flags
_atom_site_thermal_displace_type
_atom_site_calc_flag
_atom_site_calc_attached_atom
Re(1) 0.6771(1) 0.0810(1) 0.8595(1) 0.0445(4) 1.00000000 . Uani d ?
Re(2) 0.7859(1) 0.0171(1) 1.1097(1) 0.0421(4) 1.00000000 . Uani d ?
S(1) 0.711(1) 0.187(1) 1.0067(4) 0.047(2) 1.00000000 . Uani d ?
S(2) 0.7239(4) -0.091(1) 0.9639(4) 0.044(2) 1.00000000 . Uani d ?
O(1) 0.876(1) 0.130(2) 0.850(1) 0.08(1) 1.00000000 . Uani d ?
O(2) 0.609(1) 0.305(2) 0.750(1) 0.06(1) 1.00000000 . Uani d ?
O(3) 0.639(2) -0.074(2) 0.694(1) 0.09(1) 1.00000000 . Uani d ?
O(4) 0.977(1) 0.062(2) 1.081(1) 0.07(1) 1.00000000 . Uani d ?
O(5) 0.844(1) 0.160(2) 1.283(1) 0.06(1) 1.00000000 . Uani d ?
O(6) 0.864(1) -0.197(2) 1.224(1) 0.06(1) 1.00000000 . Uani d ?
N(1) 0.537(1) 0.051(2) 0.871(1) 0.05(1) 1.00000000 . Uani d ?
N(2) 0.357(1) 0.014(2) 0.884(1) 0.04(1) 1.00000000 . Uani d ?
C(1) 0.801(2) 0.112(2) 0.855(2) 0.05(1) 1.00000000 . Uani d ?
C(2) 0.633(2) 0.215(3) 0.789(2) 0.06(1) 1.00000000 . Uani d ?
C(3) 0.649(2) -0.016(3) 0.756(2) 0.08(1) 1.00000000 . Uiso d ?
C(4) 0.902(2) 0.043(2) 1.092(2) 0.05(1) 1.00000000 . Uani d ?
C(5) 0.820(2) 0.110(3) 1.216(2) 0.06(1) 1.00000000 . Uani d ?
C(6) 0.832(2) -0.119(3) 1.184(2) 0.07(1) 1.00000000 . Uiso d ?
C(7) 0.796(2) 0.300(3) 1.006(2) 0.07(1) 1.00000000 . Uani d ?
C(8) 0.837(3) 0.362(3) 1.099(2) 0.10(2) 1.00000000 . Uani d ?
C(9) 0.774(2) 0.422(4) 1.130(2) 0.11(2) 1.00000000 . Uani d ?
C(10) 0.816(2) -0.173(2) 0.936(2) 0.05(1) 1.00000000 . Uiso d ?
C(11) 0.858(2) -0.270(3) 1.001(2) 0.10(1) 1.00000000 . Uani d ?
C(12) 0.930(2) -0.346(3) 0.973(2) 0.09(1) 1.00000000 . Uani d ?
C(13) 0.488(1) 0.134(2) 0.892(2) 0.04(1) 1.00000000 . Uani d ?
C(14) 0.396(2) 0.119(2) 0.898(1) 0.03(1) 1.00000000 . Uiso d ?
C(15) 0.406(2) -0.075(2) 0.864(2) 0.04(1) 1.00000000 . Uani d ?
C(16) 0.497(2) -0.059(2) 0.858(2) 0.04(1) 1.00000000 . Uani d ?
C(17) 0.595(2) 0.595(3) 0.855(2) 0.11(1) 1.00000000 . Uiso d ?
C(18) 0.554(3) 0.604(4) 0.935(3) 0.15(2) 1.00000000 . Uiso d ?
C(19) 0.521(3) 0.50(1) 0.967(3) 0.15(2) 1.00000000 . Uiso d ?
H(1) 0.767664015 0.353666991 0.959021986 0.08655868 1.00000000 . Uiso c ?
H(2) 0.848424971 0.267470002 0.989448011 0.08655868 1.00000000 . Uiso c ?
H(3) 0.870522976 0.311464012 1.149073958 0.11188311 1.00000000 . Uiso c ?
H(4) 0.882753015 0.418644994 1.096181035 0.11188311 1.00000000 . Uiso c ?
H(5) 0.800863981 0.460272998 1.186560988 0.11985143 1.00000000 . Uiso c ?
H(6) 0.724278986 0.375928015 1.133800983 0.11985143 1.00000000 . Uiso c ?
H(7) 0.745328009 0.479707986 1.081995964 0.11985143 1.00000000 . Uiso c ?
H(8) 0.868426025 -0.124631003 0.936245024 0.05875412 1.00000000 . Uiso c ?
H(9) 0.792730987 -0.203291997 0.873387992 0.05875412 1.00000000 . Uiso c ?
H(10) 0.806254983 -0.315562010 1.004714966 0.11127976 1.00000000 . Uiso c ?
H(11) 0.887849987 -0.240105003 1.062085986 0.11127976 1.00000000 . Uiso c ?
H(12) 0.982990026 -0.305022001 0.970643997 0.10109406 1.00000000 . Uiso c ?
H(13) 0.901350021 -0.380225003 0.912959993 0.10109406 1.00000000 . Uiso c ?
H(14) 0.951647997 -0.406522006 1.017598987 0.10109406 1.00000000 . Uiso c ?
H(15) 0.516539991 0.210277006 0.906449020 0.04396174 1.00000000 . Uiso c ?
H(16) 0.360520005 0.182495996 0.911433995 0.05064278 1.00000000 . Uiso c ?
H(17) 0.377245009 -0.149213001 0.855614007 0.04476723 1.00000000 . Uiso c ?
H(18) 0.532693028 -0.121423997 0.846597016 0.05207595 1.00000000 . Uiso c ?
H(19) 0.649995029 0.550782979 0.877507985 0.11682191 1.00000000 . Uiso c ?
H(20) 0.610682011 0.667060971 0.839605987 0.11682191 1.00000000 . Uiso c ?
H(21) 0.551733971 0.560590029 0.803637981 0.11682191 1.00000000 . Uiso c ?
H(22) 0.591358006 0.641355991 0.991971016 0.17022377 1.00000000 . Uiso c ?
H(23) 0.493025005 0.650228024 0.918116987 0.17022377 1.00000000 . Uiso c ?
H(24) 0.578999996 0.448000014 0.999000013 0.17731000 1.00000000 . Uiso c ?
H(25) 0.486000001 0.449999988 0.916999996 0.17731000 1.00000000 . Uiso c ?

loop_
_atom_type_symbol
_atom_type_oxidation_number
_atom_type_number_in_cell
_atom_type_scat_dispersion_real
_atom_type_scat_dispersion_imag
_atom_type_scat_source
Re 0 8 -1.018 7.231
;International Tables for Crystallography
(1992, Vol. C, Tables 4.2.6.8 and 6.1.1.1)
;
S 0 8 0.125 0.123
;International Tables for Crystallography
(1992, Vol. C, Tables 4.2.6.8 and 6.1.1.1)
;
N 0 8 0.006 0.003
;International Tables for Crystallography
(1992, Vol. C, Tables 4.2.6.8 and 6.1.1.1)
;
O 0 24 0.011 0.006
;International Tables for Crystallography
(1992, Vol. C, Tables 4.2.6.8 and 6.1.1.1)
;
C 0 76 0.003 0.002
;International Tables for Crystallography
(1992, Vol. C, Tables 4.2.6.8 and 6.1.1.1)
;
H 0 100 0.000 0.000
;International Tables for Crystallography
(1992, Vol. C, Table 6.1.1.2)
;

loop_
_geom_angle_atom_site_label_1
_geom_angle_atom_site_label_2
_geom_angle_atom_site_label_3
_geom_angle
_geom_angle_site_symmetry_1
_geom_angle_site_symmetry_2
_geom_angle_site_symmetry_3
_geom_angle_publ_flag
S(1) Re(1) S(2) 80.5(2) . . . yes
S(1) Re(1) N(1) 85(1) . . . yes
S(1) Re(1) C(1) 93(1) . . . yes
S(1) Re(1) C(2) 95(1) . . . yes
S(1) Re(1) C(3) 173(1) . . . yes
S(2) Re(1) N(1) 84(1) . . . yes
S(2) Re(1) C(1) 96(1) . . . yes
S(2) Re(1) C(2) 173(1) . . . yes
S(2) Re(1) C(3) 93(1) . . . yes
N(1) Re(1) C(1) 177(1) . . . yes
N(1) Re(1) C(2) 90(1) . . . yes
N(1) Re(1) C(3) 92(1) . . . yes
C(1) Re(1) C(2) 90(1) . . . yes
C(1) Re(1) C(3) 91(1) . . . yes
C(2) Re(1) C(3) 91(1) . . . yes
S(1) Re(2) S(2) 80.0(2) . . . yes
S(1) Re(2) N(2) 85(1) . . 3_657 yes
S(1) Re(2) C(4) 92(1) . . . yes
S(1) Re(2) C(5) 95(1) . . . yes
S(1) Re(2) C(6) 175(1) . . . yes
S(2) Re(2) N(2) 83(1) . . 3_657 yes
S(2) Re(2) C(4) 92(1) . . . yes
S(2) Re(2) C(5) 173(1) . . . yes
S(2) Re(2) C(6) 97(1) . . . yes
N(2) Re(2) C(4) 174(1) 3_657 . . yes
N(2) Re(2) C(5) 92(1) 3_657 . . yes
N(2) Re(2) C(6) 91(1) 3_657 . . yes
C(4) Re(2) C(5) 93(1) . . . yes
C(4) Re(2) C(6) 93(1) . . . yes
C(5) Re(2) C(6) 88(1) . . . yes
Re(1) S(1) Re(2) 98.3(2) . . . yes
Re(1) S(1) C(7) 105(1) . . . yes
Re(2) S(1) C(7) 112(1) . . . yes
Re(1) S(2) Re(2) 99.6(3) . . . yes
Re(1) S(2) C(10) 108(1) . . . yes
Re(2) S(2) C(10) 113(1) . . . yes
Re(1) N(1) C(13) 123(2) . . . yes
Re(1) N(1) C(16) 121(2) . . . yes
C(13) N(1) C(16) 116(2) . . . yes
Re(2) N(2) C(14) 122(2) 3_657 . . yes
Re(2) N(2) C(15) 121(2) 3_657 . . yes
C(14) N(2) C(15) 118(2) . . . yes
Re(1) C(1) O(1) 179(3) . . . yes
Re(1) C(2) O(2) 175(3) . . . yes
Re(1) C(3) O(3) 174(3) . . . yes
Re(2) C(4) O(4) 179(2) . . . yes
Re(2) C(5) O(5) 176(3) . . . yes
Re(2) C(6) O(6) 174(3) . . . yes
S(1) C(7) C(8) 112(2) . . . yes
S(1) C(7) H(1) 108.5 . . . no
S(1) C(7) H(2) 111.7 . . . no
C(8) C(7) H(1) 113.5 . . . no
C(8) C(7) H(2) 108.0 . . . no
H(1) C(7) H(2) 102.9 . . . no
C(7) C(8) C(9) 116(3) . . . yes
C(7) C(8) H(3) 116.5 . . . no
C(7) C(8) H(4) 108.8 . . . no
C(9) C(8) H(3) 103.8 . . . no
C(9) C(8) H(4) 106.3 . . . no
H(3) C(8) H(4) 104.0 . . . no
C(8) C(9) H(5) 114.9 . . . no
C(8) C(9) H(6) 113.9 . . . no
C(8) C(9) H(7) 103.0 . . . no
H(5) C(9) H(6) 108.1 . . . no
H(5) C(9) H(7) 111.6 . . . no
H(6) C(9) H(7) 104.8 . . . no
S(2) C(10) C(11) 113(2) . . . yes
S(2) C(10) H(8) 113.0 . . . no
S(2) C(10) H(9) 110.9 . . . no
C(11) C(10) H(8) 104.5 . . . no
C(11) C(10) H(9) 111.8 . . . no
H(8) C(10) H(9) 103.5 . . . no
C(10) C(11) C(12) 113(3) . . . yes
C(10) C(11) H(10) 105.2 . . . no
C(10) C(11) H(11) 112.5 . . . no
C(12) C(11) H(10) 112.5 . . . no
C(12) C(11) H(11) 109.5 . . . no
H(10) C(11) H(11) 103.7 . . . no
C(11) C(12) H(12) 115.0 . . . no
C(11) C(12) H(13) 111.2 . . . no
C(11) C(12) H(14) 107.0 . . . no
H(12) C(12) H(13) 105.3 . . . no
H(12) C(12) H(14) 107.1 . . . no
H(13) C(12) H(14) 111.3 . . . no
N(1) C(13) C(14) 125(2) . . . yes
N(1) C(13) H(15) 117.6 . . . no
C(14) C(13) H(15) 117.7 . . . no
N(2) C(14) C(13) 119(2) . . . yes
N(2) C(14) H(16) 117.4 . . . no
C(13) C(14) H(16) 123.4 . . . no
N(2) C(15) C(16) 122(2) . . . yes
N(2) C(15) H(17) 115.8 . . . no
C(16) C(15) H(17) 121.8 . . . no
N(1) C(16) C(15) 120(2) . . . yes
N(1) C(16) H(18) 117.0 . . . no
C(15) C(16) H(18) 122.8 . . . no
C(18) C(17) H(19) 104.9 . . . no
C(18) C(17) H(20) 111.2 . . . no
C(18) C(17) H(21) 112.1 . . . no
H(19) C(17) H(20) 107.6 . . . no
H(19) C(17) H(21) 113.1 . . . no
H(20) C(17) H(21) 108.0 . . . no
C(17) C(18) C(19) 120(4) . . . yes
C(17) C(18) H(22) 120.6 . . . no
C(17) C(18) H(23) 112.4 . . . no
C(19) C(18) H(22) 101.2 . . . no
C(19) C(18) H(23) 97.4 . . . no
H(22) C(18) H(23) 101.9 . . . no
C(18) C(19) C(19) 121(6) . . 3_667 yes
C(18) C(19) H(24) 106.4 . . . no
C(18) C(19) H(25) 109.3 . . . no
C(19) C(19) H(24) 100.7 3_667 . . no
C(19) C(19) H(25) 112.6 3_667 . . no
H(24) C(19) H(25) 105.5 . . . no

loop_
_geom_bond_atom_site_label_1
_geom_bond_atom_site_label_2
_geom_bond_distance
_geom_bond_site_symmetry_1
_geom_bond_site_symmetry_2
_geom_bond_publ_flag
Re(1) S(1) 2.51(1) . . yes
Re(1) S(2) 2.49(1) . . yes
Re(1) N(1) 2.20(2) . . yes
Re(1) C(1) 1.93(3) . . yes
Re(1) C(2) 1.86(3) . . yes
Re(1) C(3) 1.89(3) . . yes
Re(2) S(1) 2.52(1) . . yes
Re(2) S(2) 2.49(1) . . yes
Re(2) N(2) 2.21(2) . 3_657 yes
Re(2) C(4) 1.88(3) . . yes
Re(2) C(5) 1.89(3) . . yes
Re(2) C(6) 1.91(3) . . yes
S(1) C(7) 1.81(3) . . yes
S(2) C(10) 1.84(2) . . yes
O(1) C(1) 1.16(3) . . yes
O(2) C(2) 1.18(3) . . yes
O(3) C(3) 1.14(3) . . yes
O(4) C(4) 1.20(3) . . yes
O(5) C(5) 1.15(3) . . yes
O(6) C(6) 1.10(3) . . yes
N(1) C(13) 1.30(3) . . yes
N(1) C(16) 1.36(3) . . yes
N(2) C(14) 1.31(3) . . yes
N(2) C(15) 1.34(3) . . yes
C(7) C(8) 1.56(4) . . yes
C(7) H(1) 0.94 . . no
C(7) H(2) 0.98 . . no
C(8) C(9) 1.38(4) . . yes
C(8) H(3) 0.96 . . no
C(8) H(4) 0.95 . . no
C(9) H(5) 0.94 . . no
C(9) H(6) 0.93 . . no
C(9) H(7) 0.99 . . no
C(10) C(11) 1.49(4) . . yes
C(10) H(8) 0.95 . . no
C(10) H(9) 0.99 . . no
C(11) C(12) 1.54(3) . . yes
C(11) H(10) 0.96 . . no
C(11) H(11) 0.98 . . no
C(12) H(12) 0.93 . . no
C(12) H(13) 0.98 . . no
C(12) H(14) 0.95 . . no
C(13) C(14) 1.42(3) . . yes
C(13) H(15) 0.95 . . no
C(14) H(16) 0.96 . . no
C(15) C(16) 1.41(3) . . yes
C(15) H(17) 0.93 . . no
C(16) H(18) 0.94 . . no
C(17) C(18) 1.6(1) . . yes
C(17) H(19) 0.93 . . no
C(17) H(20) 0.90 . . no
C(17) H(21) 0.94 . . no
C(18) C(19) 1.5(1) . . yes
C(18) H(22) 0.98 . . no
C(18) H(23) 1.02 . . no
C(19) C(19) 1.4(1) . 3_667 yes
C(19) H(24) 1.01 . . no
C(19) H(25) 0.95 . . no

loop_
_geom_contact_atom_site_label_1
_geom_contact_atom_site_label_2
_geom_contact_distance
_geom_contact_site_symmetry_1
_geom_contact_site_symmetry_2
_geom_contact_publ_flag
O(1) O(4) 3.02(2) . 3_757 no
O(1) O(3) 3.40(3) . 2_656 no
O(1) C(17) 3.42(4) . 2_646 no
O(2) O(4) 3.13(3) . 4_454 no
O(2) C(10) 3.46(3) . 2_656 no
O(3) C(12) 3.58(4) . 2_656 no
O(4) O(4) 3.19(4) . 3_757 no
O(4) C(10) 3.45(3) . 3_757 no
O(5) C(14) 3.02(3) . 4 no
O(5) C(13) 3.25(3) . 4 no
O(5) O(6) 3.48(2) . 2_657 no
O(6) C(15) 3.30(3) . 4_545 no

loop_
_geom_torsion_atom_site_label_1
_geom_torsion_atom_site_label_2
_geom_torsion_atom_site_label_3
_geom_torsion_atom_site_label_4
_geom_torsion_site_symmetry_1
_geom_torsion_site_symmetry_2
_geom_torsion_site_symmetry_3
_geom_torsion_site_symmetry_4
_geom_torsion
_geom_torsion_publ_flag
Re(1) S(1) Re(2) S(2) . . . . -10.0(2) no
Re(1) S(1) Re(2) N(2) . . . 3_657 -94(1) no
Re(1) S(1) Re(2) C(4) . . . . 81(1) no
Re(1) S(1) Re(2) C(5) . . . . 174(1) no
Re(1) S(1) Re(2) C(6) . . . . -66(10) no
Re(1) S(1) C(7) C(8) . . . . -171(2) no
Re(1) S(2) Re(2) S(1) . . . . 10.1(2) no
Re(1) S(2) Re(2) N(2) . . . 3_657 96(1) no
Re(1) S(2) Re(2) C(4) . . . . -81(1) no
Re(1) S(2) Re(2) C(5) . . . . 48(8) no
Re(1) S(2) Re(2) C(6) . . . . -174(1) no
Re(1) S(2) C(10) C(11) . . . . 173(2) no
Re(1) N(1) C(13) C(14) . . . . 178(2) no
Re(1) N(1) C(16) C(15) . . . . -179(2) no
Re(2) S(1) Re(1) S(2) . . . . 10.0(2) no
Re(2) S(1) Re(1) N(1) . . . . 95(1) no
Re(2) S(1) Re(1) C(1) . . . . -85(1) no
Re(2) S(1) Re(1) C(2) . . . . -175(1) no
Re(2) S(1) Re(1) C(3) . . . . 36(8) no
Re(2) S(1) C(7) C(8) . . . . -65(2) no
Re(2) S(2) Re(1) S(1) . . . . -10.1(2) no
Re(2) S(2) Re(1) N(1) . . . . -96(1) no
Re(2) S(2) Re(1) C(1) . . . . 81(1) no
Re(2) S(2) Re(1) C(2) . . . . -59(7) no
Re(2) S(2) Re(1) C(3) . . . . 173(1) no
Re(2) S(2) C(10) C(11) . . . . 64(2) no
Re(2) N(2) C(14) C(13) . 3_657 3_657 3_657 179(2) no
Re(2) N(2) C(15) C(16) . 3_657 3_657 3_657 -179(2) no
S(1) Re(1) S(2) C(10) . . . . -128(1) no
S(1) Re(1) N(1) C(13) . . . . 47(2) no
S(1) Re(1) N(1) C(16) . . . . -132(2) no
S(1) Re(1) C(1) O(1) . . . . 174.4(9) no
S(1) Re(1) C(2) O(2) . . . . 32.8(3) no
S(1) Re(1) C(3) O(3) . . . . -109.9(3) no
S(1) Re(2) S(2) C(10) . . . . 124(1) no
S(1) Re(2) N(2) C(14) . . 3_657 3_657 131(2) no
S(1) Re(2) N(2) C(15) . . 3_657 3_657 -52(2) no
S(1) Re(2) C(4) O(4) . . . . 65.0898 no
S(1) Re(2) C(5) O(5) . . . . -171.6(3) no
S(1) Re(2) C(6) O(6) . . . . 131.9(2) no
S(1) C(7) C(8) C(9) . . . . -62(4) no
S(2) Re(1) S(1) C(7) . . . . 125(1) no
S(2) Re(1) N(1) C(13) . . . . 128(2) no
S(2) Re(1) N(1) C(16) . . . . -51(2) no
S(2) Re(1) C(1) O(1) . . . . 93.8(9) no
S(2) Re(1) C(2) O(2) . . . . 80.6(3) no
S(2) Re(1) C(3) O(3) . . . . -83.9(3) no
S(2) Re(2) S(1) C(7) . . . . -120(1) no
S(2) Re(2) N(2) C(14) . . 3_657 3_657 50(2) no
S(2) Re(2) N(2) C(15) . . 3_657 3_657 -132(2) no
S(2) Re(2) C(4) O(4) . . . . 145.1158 no
S(2) Re(2) C(5) O(5) . . . . 150.8(3) no
S(2) Re(2) C(6) O(6) . . . . 76.4(3) no
S(2) C(10) C(11) C(12) . . . . 175(2) no
O(1) C(1) Re(1) N(1) . . . . 179.9009 no
O(1) C(1) Re(1) C(2) . . . . -90.6(9) no
O(1) C(1) Re(1) C(3) . . . . 0.4(9) no
O(2) C(2) Re(1) N(1) . . . . 117.5(3) no
O(2) C(2) Re(1) C(1) . . . . -59.7(3) no
O(2) C(2) Re(1) C(3) . . . . -150.9(3) no
O(3) C(3) Re(1) N(1) . . . . -168.1(3) no
O(3) C(3) Re(1) C(1) . . . . 11.8(3) no
O(3) C(3) Re(1) C(2) . . . . 101.5(3) no
O(4) C(4) Re(2) N(2) . . . 3_657 115.9118 no
O(4) C(4) Re(2) C(5) . . . . -29.8643 no
O(4) C(4) Re(2) C(6) . . . . -117.8239 no
O(5) C(5) Re(2) N(2) . . . 3_657 103.6(3) no
O(5) C(5) Re(2) C(4) . . . . -79.6(3) no
O(5) C(5) Re(2) C(6) . . . . 13.1(3) no
O(6) C(6) Re(2) N(2) . . . 3_657 159.9(3) no
O(6) C(6) Re(2) C(4) . . . . -15.5(3) no
O(6) C(6) Re(2) C(5) . . . . -108.0(3) no
N(1) Re(1) S(1) C(7) . . . . -150(1) no
N(1) Re(1) S(2) C(10) . . . . 147(1) no
N(1) C(13) C(14) N(2) . . . . 3(4) no
N(1) C(16) C(15) N(2) . . . . -2(4) no
N(2) Re(2) S(1) C(7) . 3_657 3_657 3_657 -156(1) no
N(2) Re(2) S(2) C(10) . 3_657 3_657 3_657 150(1) no
C(1) Re(1) S(1) C(7) . . . . 30(1) no
C(1) Re(1) S(2) C(10) . . . . -36(1) no
C(1) Re(1) N(1) C(13) . . . . 41.2(2) no
C(1) Re(1) N(1) C(16) . . . . -137.2(2) no
C(2) Re(1) S(1) C(7) . . . . -60(1) no
C(2) Re(1) S(2) C(10) . . . . -176(7) no
C(2) Re(1) N(1) C(13) . . . . -48(2) no
C(2) Re(1) N(1) C(16) . . . . 133(2) no
C(3) Re(1) S(1) C(7) . . . . 151(8) no
C(3) Re(1) S(2) C(10) . . . . 55(1) no
C(3) Re(1) N(1) C(13) . . . . -139(2) no
C(3) Re(1) N(1) C(16) . . . . 42(2) no
C(4) Re(2) S(1) C(7) . . . . -29(1) no
C(4) Re(2) S(2) C(10) . . . . 33(1) no
C(4) Re(2) N(2) C(14) . . 3_657 3_657 79(9) no
C(4) Re(2) N(2) C(15) . . 3_657 3_657 -103(9) no
C(5) Re(2) S(1) C(7) . . . . 64(1) no
C(5) Re(2) S(2) C(10) . . . . 162(8) no
C(5) Re(2) N(2) C(14) . . 3_657 3_657 -135(2) no
C(5) Re(2) N(2) C(15) . . 3_657 3_657 43(2) no
C(6) Re(2) S(1) C(7) . . . . -176(10) no
C(6) Re(2) S(2) C(10) . . . . -61(1) no
C(6) Re(2) N(2) C(14) . . 3_657 3_657 -47(2) no
C(6) Re(2) N(2) C(15) . . 3_657 3_657 131(2) no
C(13) N(1) C(16) C(15) . . . . 3(3) no
C(13) C(14) N(2) C(15) . . . . -2(3) no
C(14) N(2) C(15) C(16) . . . . 1(4) no
C(14) C(13) N(1) C(16) . . . . -4(4) no
C(17) C(18) C(19) C(19) . . . 3_667 -175(5) no
C(18) C(19) C(19) C(18) . . 3_667 3_667 -180.0000 no
